data_7117434
loop_
_publ_author_name
'Lopes, M.E.'
'Kirk, C.A.'
'Blake, S.M.'
'Marr, J.'
'West, A.R.'

_publ_section_title
;
 Li Sb3 O8: the first tetrarutile structure
;
_journal_name_full 'Chemical Communications'
_journal_page_first 1951
_journal_page_last 1952
_journal_volume 2000
_journal_year 2000
_chemical_formula_sum 'Li O8 Sb3'
_chemical_name_systematic 'Li (Sb3 O8)'
_space_group_IT_number 14
_symmetry_space_group_name_Hall '-P 2yab'
_symmetry_space_group_name_H-M 'P 1 21/a 1'
_cell_angle_alpha 90
_cell_angle_beta 96.467
_cell_angle_gamma 90
_cell_formula_units_Z 2
_cell_length_a 10.2578
_cell_length_b 4.7063
_cell_length_c 5.6017
_cell_volume 268.708
_citation_journal_id_ASTM CHCOFS
_cod_data_source_file Lopes_CHCOFS_2000_987.cif
_cod_data_source_block Li1O8Sb3
_cod_original_cell_volume 268.7085
_cod_original_sg_symbol_Hall '-P 2ybc (z,y,-x)'
_cod_original_formula_sum 'Li1 O8 Sb3'
_cod_database_code 7117434

loop_
_symmetry_equiv_pos_as_xyz
x,y,z
-x+1/2,y+1/2,-z
-x,-y,-z
x-1/2,-y-1/2,z

loop_
_atom_site_label
_atom_site_type_symbol
_atom_site_fract_x
_atom_site_fract_y
_atom_site_fract_z
_atom_site_occupancy
_atom_site_U_iso_or_equiv
Li1 Li+1 0 0 0 1 0.0
Sb2 Sb+5 0.5 0 0.5 1 0.0
O3 O-2 0.8264 0.192 -0.013 1 0.0
Sb1 Sb+5 0.25108 0.5202 0.2375 1 0.0
O2 O-2 0.421 0.709 0.276 1 0.0
O4 O-2 0.5799 0.174 0.23 1 0.0
O1 O-2 0.3266 0.226 0.477 1 0.0
